data_7014674
loop_
_publ_author_name
'Kachi-Terajima, Chihiro'
'Yanagi, Katsuya'
'Kaziki, Toru'
'Kitazawa, Takafumi'
'Hasegawa, Miki'

_publ_section_title
;
 Luminescence tuning of imidazole-based lanthanide(iii) complexes [Ln =
 Sm, Eu, Gd, Tb, Dy].
;
_journal_issue 10
_journal_name_full 'Dalton transactions (Cambridge, England : 2003)'
_journal_page_first 2249
_journal_page_last 2256
_journal_paper_doi 10.1039/c0dt01046d
_journal_volume 40
_journal_year 2011
_chemical_formula_sum 'C19 H28 Gd N13 O10'
_chemical_formula_weight 755.79
_chemical_name_systematic
;
?
;
_space_group_IT_number 2
_symmetry_cell_setting triclinic
_symmetry_space_group_name_Hall '-P 1'
_symmetry_space_group_name_H-M 'P -1'
_atom_sites_solution_hydrogens geom
_atom_sites_solution_primary direct
_atom_sites_solution_secondary difmap
_audit_creation_method SHELXL-97
_cell_angle_alpha 102.336(6)
_cell_angle_beta 107.675(6)
_cell_angle_gamma 104.145(6)
_cell_formula_units_Z 4
_cell_length_a 11.145(4)
_cell_length_b 16.089(7)
_cell_length_c 17.548(7)
_cell_measurement_reflns_used 2901
_cell_measurement_temperature 90(2)
_cell_measurement_theta_max 22.79
_cell_measurement_theta_min 2.22
_cell_volume 2762.4(19)
_computing_cell_refinement 'Bruker SMART'
_computing_data_collection 'Bruker SMART'
_computing_data_reduction 'Bruker SAINT'
_computing_molecular_graphics 'Bruker SHELXTL'
_computing_publication_material 'Bruker SHELXTL'
_computing_structure_refinement 'SHELXL-97 (Sheldrick, 1997)'
_computing_structure_solution 'SHELXS-97 (Sheldrick, 1990)'
_diffrn_ambient_temperature 90(2)
_diffrn_detector_area_resol_mean 8.333
_diffrn_measured_fraction_theta_full 0.982
_diffrn_measured_fraction_theta_max 0.982
_diffrn_measurement_device_type 'CCD area detector'
_diffrn_measurement_method 'phi and omega scans'
_diffrn_radiation_monochromator graphite
_diffrn_radiation_source 'fine-focus sealed tube'
_diffrn_radiation_type MoK\a
_diffrn_radiation_wavelength 0.71073
_diffrn_reflns_av_R_equivalents 0.0577
_diffrn_reflns_av_sigmaI/netI 0.1186
_diffrn_reflns_limit_h_max 12
_diffrn_reflns_limit_h_min -10
_diffrn_reflns_limit_k_max 18
_diffrn_reflns_limit_k_min -17
_diffrn_reflns_limit_l_max 8
_diffrn_reflns_limit_l_min -19
_diffrn_reflns_number 12358
_diffrn_reflns_theta_full 23.53
_diffrn_reflns_theta_max 23.53
_diffrn_reflns_theta_min 1.28
_diffrn_standards_decay_% 0
_exptl_absorpt_coefficient_mu 2.478
_exptl_absorpt_correction_T_max 0.6116
_exptl_absorpt_correction_T_min 0.4951
_exptl_absorpt_correction_type empirical
_exptl_absorpt_process_details 'SADABS; Sheldrick 1996'
_exptl_crystal_colour colourless
_exptl_crystal_density_diffrn 1.817
_exptl_crystal_density_method 'not measured'
_exptl_crystal_description prism
_exptl_crystal_F_000 1508
_exptl_crystal_size_max 0.33
_exptl_crystal_size_mid 0.26
_exptl_crystal_size_min 0.22
_refine_diff_density_max 3.016
_refine_diff_density_min -2.265
_refine_diff_density_rms 0.206
_refine_ls_extinction_method none
_refine_ls_goodness_of_fit_ref 1.117
_refine_ls_hydrogen_treatment constr
_refine_ls_matrix_type full
_refine_ls_number_parameters 743
_refine_ls_number_reflns 8075
_refine_ls_number_restraints 0
_refine_ls_restrained_S_all 1.117
_refine_ls_R_factor_all 0.1298
_refine_ls_R_factor_gt 0.0929
_refine_ls_shift/su_max 0.001
_refine_ls_shift/su_mean 0.000
_refine_ls_structure_factor_coef Fsqd
_refine_ls_weighting_details 'calc w=1/[\s^2^(Fo^2^)+(0.0432P)^2^+66.3552P] where P=(Fo^2^+2Fc^2^)/3'
_refine_ls_weighting_scheme calc
_refine_ls_wR_factor_gt 0.1798
_refine_ls_wR_factor_ref 0.1954
_reflns_number_gt 5757
_reflns_number_total 8075
_reflns_threshold_expression >2sigma(I)
_cod_data_source_file C0DT01046D.TXT
_cod_data_source_block 8_GdH3L
_cod_depositor_comments
;
The following automatic conversions were performed:
'_symmetry_cell_setting' value 'Triclinic' changed to 'triclinic'
according to '/home/saulius/struct/CIF-dictionaries/cif_core.dic'
dictionary named 'cif_core.dic' version 2.4.1 from 2010-06-29.

Automatic conversion script
Id: cif_fix_enum 1555 2011-01-17 13:19:09Z saulius 
;
_cod_original_sg_symbol_H-M P-1
_cod_database_code 7014674

loop_
_symmetry_equiv_pos_as_xyz
'x, y, z'
'-x, -y, -z'

loop_
_atom_site_label
_atom_site_type_symbol
_atom_site_fract_x
_atom_site_fract_y
_atom_site_fract_z
_atom_site_U_iso_or_equiv
_atom_site_adp_type
_atom_site_occupancy
_atom_site_symmetry_multiplicity
_atom_site_calc_flag
_atom_site_refinement_flags
_atom_site_disorder_assembly
_atom_site_disorder_group
C1 C 0.7129(18) 0.1875(12) 0.1103(12) 0.033(5) Uani 1 1 d . . .
H19A H 0.6651 0.1241 0.1031 0.040 Uiso 1 1 calc R . .
H19B H 0.7247 0.1894 0.0570 0.040 Uiso 1 1 calc R . .
C2 C 0.6270(17) 0.2436(11) 0.1255(11) 0.033(5) Uani 1 1 d . . .
H20A H 0.5403 0.2215 0.0775 0.039 Uiso 1 1 calc R . .
H20B H 0.6099 0.2409 0.1773 0.039 Uiso 1 1 calc R . .
C3 C 0.6517(18) 0.3808(12) 0.0904(11) 0.028(2) Uani 1 1 d . . .
H21 H 0.5615 0.3550 0.0519 0.034 Uiso 1 1 calc R . .
C4 C 0.7276(18) 0.4681(11) 0.0978(10) 0.024(4) Uani 1 1 d . . .
C5 C 0.6992(18) 0.5289(13) 0.0590(11) 0.033(5) Uani 1 1 d . . .
H23 H 0.6163 0.5209 0.0169 0.039 Uiso 1 1 calc R . .
C6 C 0.8994(18) 0.5833(14) 0.1473(11) 0.036(5) Uani 1 1 d . . .
H24 H 0.9869 0.6246 0.1798 0.043 Uiso 1 1 calc R . .
C7 C 0.9400(19) 0.1808(12) 0.1468(12) 0.037(5) Uani 1 1 d . . .
H25A H 0.9084 0.1141 0.1312 0.044 Uiso 1 1 calc R . .
H25B H 0.9412 0.1970 0.0956 0.044 Uiso 1 1 calc R . .
C8 C 1.0771(18) 0.2167(13) 0.2107(11) 0.040(5) Uani 1 1 d . . .
H26A H 1.1409 0.2069 0.1838 0.047 Uiso 1 1 calc R . .
H26B H 1.0837 0.1848 0.2535 0.047 Uiso 1 1 calc R . .
C9 C 1.2360(18) 0.3562(12) 0.3044(11) 0.028(2) Uani 1 1 d . . .
H27 H 1.3000 0.3260 0.3107 0.034 Uiso 1 1 calc R . .
C10 C 1.2678(17) 0.4474(13) 0.3503(10) 0.029(4) Uani 1 1 d . . .
C11 C 1.381(2) 0.5064(16) 0.4106(13) 0.049(6) Uani 1 1 d . . .
H29 H 1.4650 0.4968 0.4273 0.059 Uiso 1 1 calc R . .
C12 C 1.2302(17) 0.5666(12) 0.4034(11) 0.031(4) Uani 1 1 d . . .
H30 H 1.1857 0.6085 0.4144 0.037 Uiso 1 1 calc R . .
C13 C 0.8295(19) 0.1837(12) 0.2488(11) 0.037(5) Uani 1 1 d . . .
H31A H 0.8496 0.1266 0.2437 0.044 Uiso 1 1 calc R . .
H31B H 0.7354 0.1702 0.2437 0.044 Uiso 1 1 calc R . .
C14 C 0.9175(18) 0.2486(12) 0.3351(11) 0.032(4) Uani 1 1 d . . .
H32A H 0.8883 0.2290 0.3783 0.038 Uiso 1 1 calc R . .
H32B H 1.0113 0.2510 0.3477 0.038 Uiso 1 1 calc R . .
C15 C 0.8694(17) 0.3778(12) 0.3895(11) 0.028(2) Uani 1 1 d . . .
H33 H 0.8507 0.3518 0.4302 0.034 Uiso 1 1 calc R . .
C16 C 0.8565(17) 0.4635(12) 0.3884(10) 0.027(4) Uani 1 1 d . . .
C17 C 0.823(2) 0.5267(12) 0.4368(11) 0.037(5) Uani 1 1 d . . .
H35 H 0.8014 0.5233 0.4846 0.044 Uiso 1 1 calc R . .
C18 C 0.8638(16) 0.5751(12) 0.3365(11) 0.031(4) Uani 1 1 d . . .
H36 H 0.8769 0.6137 0.3035 0.037 Uiso 1 1 calc R . .
C19 C 0.6829(17) 0.3473(13) 0.8742(11) 0.041(5) Uani 1 1 d . . .
H7A H 0.6670 0.3425 0.9258 0.049 Uiso 1 1 calc R . .
H7B H 0.7137 0.4121 0.8792 0.049 Uiso 1 1 calc R . .
C20 C 0.7916(18) 0.3080(13) 0.8677(11) 0.037(5) Uani 1 1 d . . .
H8A H 0.8124 0.3155 0.8181 0.045 Uiso 1 1 calc R . .
H8B H 0.8739 0.3395 0.9187 0.045 Uiso 1 1 calc R . .
C21 C 0.8183(18) 0.1764(13) 0.9017(11) 0.031(3) Uani 1 1 d . . .
H9 H 0.9093 0.2098 0.9355 0.037 Uiso 1 1 calc R . .
C22 C 0.764(2) 0.0850(12) 0.8976(12) 0.038(5) Uani 1 1 d . . .
C23 C 0.815(2) 0.0263(17) 0.9292(12) 0.050(6) Uani 1 1 d . . .
H11 H 0.9053 0.0391 0.9635 0.060 Uiso 1 1 calc R . .
C24 C 0.610(2) -0.0364(16) 0.8627(13) 0.051(6) Uani 1 1 d . . .
H12 H 0.5240 -0.0811 0.8404 0.062 Uiso 1 1 calc R . .
C25 C 0.4428(18) 0.3183(11) 0.8226(12) 0.037(5) Uani 1 1 d . . .
H1A H 0.4451 0.3026 0.8745 0.044 Uiso 1 1 calc R . .
H1B H 0.4548 0.3835 0.8345 0.044 Uiso 1 1 calc R . .
C26 C 0.3102(16) 0.2653(11) 0.7539(11) 0.031(4) Uani 1 1 d . . .
H2A H 0.2382 0.2658 0.7758 0.038 Uiso 1 1 calc R . .
H2B H 0.2961 0.2927 0.7079 0.038 Uiso 1 1 calc R . .
C27 C 0.1996(17) 0.1159(12) 0.6653(10) 0.031(3) Uani 1 1 d . . .
H3 H 0.1211 0.1320 0.6492 0.037 Uiso 1 1 calc R . .
C28 C 0.1967(15) 0.0273(10) 0.6251(10) 0.020(4) Uani 1 1 d . . .
C29 C 0.098(2) -0.0456(11) 0.5670(12) 0.037(5) Uani 1 1 d . . .
H5 H 0.0068 -0.0510 0.5422 0.044 Uiso 1 1 calc R . .
C30 C 0.282(2) -0.0786(13) 0.6000(11) 0.037(5) Uani 1 1 d . . .
H6 H 0.3417 -0.1117 0.6016 0.044 Uiso 1 1 calc R . .
C31 C 0.5633(18) 0.3318(11) 0.7270(11) 0.035(5) Uani 1 1 d . . .
H13A H 0.6585 0.3602 0.7372 0.041 Uiso 1 1 calc R . .
H13B H 0.5203 0.3787 0.7239 0.041 Uiso 1 1 calc R . .
C32 C 0.4982(17) 0.2575(11) 0.6422(11) 0.032(4) Uani 1 1 d . . .
H14A H 0.3998 0.2411 0.6225 0.038 Uiso 1 1 calc R . .
H14B H 0.5275 0.2790 0.5999 0.038 Uiso 1 1 calc R . .
C33 C 0.5858(16) 0.1446(13) 0.6028(12) 0.036(5) Uani 1 1 d . . .
H15 H 0.5959 0.1662 0.5580 0.043 Uiso 1 1 calc R . .
C34 C 0.6265(17) 0.0690(12) 0.6177(11) 0.032(5) Uani 1 1 d . . .
C35 C 0.6772(16) 0.0138(11) 0.5757(12) 0.030(5) Uani 1 1 d . . .
H17 H 0.6955 0.0170 0.5267 0.035 Uiso 1 1 calc R . .
C36 C 0.6562(17) -0.0294(13) 0.6793(12) 0.036(5) Uani 1 1 d . . .
H18A H 0.6594 -0.0634 0.7176 0.043 Uiso 1 1 calc R . .
C37 C 0.487(2) 0.4358(13) 0.2121(12) 0.043(5) Uani 1 1 d . . .
H37A H 0.5776 0.4796 0.2389 0.064 Uiso 1 1 calc R . .
H37B H 0.4910 0.3747 0.2063 0.064 Uiso 1 1 calc R . .
H37C H 0.4353 0.4483 0.2468 0.064 Uiso 1 1 calc R . .
C38 C 0.963(3) 0.8907(18) 0.1902(16) 0.086(9) Uani 1 1 d . . .
H38A H 0.8957 0.9022 0.2118 0.129 Uiso 1 1 calc R . .
H38B H 0.9429 0.8976 0.1340 0.129 Uiso 1 1 calc R . .
H38C H 1.0515 0.9338 0.2280 0.129 Uiso 1 1 calc R . .
Gd1 Gd 0.94951(8) 0.39800(5) 0.22491(5) 0.0226(3) Uani 1 1 d . . .
Gd2 Gd 0.50673(8) 0.12453(5) 0.76960(5) 0.0199(3) Uani 1 1 d . . .
N1 N 0.8433(14) 0.2159(10) 0.1764(8) 0.032(4) Uani 1 1 d . . .
N2 N 0.7029(13) 0.3361(8) 0.1347(8) 0.021(3) Uani 1 1 d . . .
N3 N 0.8582(14) 0.5046(9) 0.1543(9) 0.028(4) Uani 1 1 d . . .
N4 N 0.8081(15) 0.6021(10) 0.0902(9) 0.036(4) Uani 1 1 d . . .
H15A H 0.8178 0.6520 0.0762 0.044 Uiso 1 1 calc R . .
N5 N 1.1111(19) 0.3163(9) 0.2523(10) 0.050(5) Uani 1 1 d . . .
N6 N 1.1701(14) 0.4874(9) 0.3461(8) 0.024(3) Uani 1 1 d . . .
N7 N 1.3577(16) 0.5829(12) 0.4444(9) 0.043(4) Uani 1 1 d . . .
H18 H 1.4152 0.6321 0.4847 0.052 Uiso 1 1 calc R . .
N8 N 0.9062(13) 0.3370(9) 0.3355(9) 0.025(3) Uani 1 1 d . . .
N9 N 0.8788(13) 0.4944(9) 0.3241(8) 0.024(3) Uani 1 1 d . . .
N10 N 0.8276(14) 0.5940(10) 0.4025(9) 0.032(4) Uani 1 1 d . . .
H39 H 0.8095 0.6430 0.4208 0.039 Uiso 1 1 calc R . .
N11 N 1.0454(14) 0.4216(10) 0.0963(9) 0.029(4) Uani 1 1 d . . .
N12 N 0.5547(13) 0.3005(10) 0.7999(9) 0.032(4) Uani 1 1 d . . .
N13 N 0.7442(15) 0.2142(9) 0.8596(8) 0.027(4) Uani 1 1 d . . .
N14 N 0.6269(14) 0.0424(9) 0.8534(8) 0.0254(19) Uani 1 1 d . . .
N15 N 0.7182(18) -0.0523(12) 0.9050(10) 0.041(4) Uani 1 1 d . . .
H7 H 0.7246 -0.1028 0.9147 0.050 Uiso 1 1 calc R . .
N16 N 0.3062(12) 0.1724(9) 0.7218(8) 0.022(3) Uani 1 1 d . . .
N17 N 0.3123(13) 0.0070(9) 0.6469(8) 0.0254(19) Uani 1 1 d . . .
N18 N 0.1523(16) -0.1089(10) 0.5508(9) 0.037(4) Uani 1 1 d . . .
H4 H 0.1095 -0.1628 0.5133 0.044 Uiso 1 1 calc R . .
N19 N 0.5356(13) 0.1818(9) 0.6517(8) 0.024(3) Uani 1 1 d . . .
N20 N 0.6109(13) 0.0402(9) 0.6828(8) 0.0254(19) Uani 1 1 d . . .
N21 N 0.6956(13) -0.0446(10) 0.6163(9) 0.031(4) Uani 1 1 d . . .
H10 H 0.7292 -0.0872 0.6032 0.037 Uiso 1 1 calc R . .
N22 N 0.4050(15) 0.0945(10) 0.8958(11) 0.041(4) Uani 1 1 d . . .
N23 N 0.4512(16) 0.7447(10) 0.6294(11) 0.036(4) Uani 1 1 d . . .
N24 N 0.7927(18) 0.7765(12) 0.9610(13) 0.051(5) Uani 1 1 d . . .
N25 N 0.7932(17) 0.7644(14) 0.5310(11) 0.053(5) Uani 1 1 d . . .
N26 N 0.1040(14) 0.7491(10) 0.3731(12) 0.038(4) Uani 1 1 d . . .
O1 O 1.1134(11) 0.4700(7) 0.1724(7) 0.028(3) Uani 1 1 d . . .
O2 O 0.9432(11) 0.3548(8) 0.0813(7) 0.032(3) Uani 1 1 d . . .
O3 O 1.0786(13) 0.4388(9) 0.0385(8) 0.054(3) Uani 1 1 d . . .
O4 O 0.3514(11) 0.0402(8) 0.8234(7) 0.031(3) Uani 1 1 d . . .
O5 O 0.4906(11) 0.1687(8) 0.9084(7) 0.034(3) Uani 1 1 d . . .
O6 O 0.3737(13) 0.0786(10) 0.9541(8) 0.054(3) Uani 1 1 d . . .
O7 O 0.4339(18) 0.7596(10) 0.5630(9) 0.073(5) Uani 1 1 d . . .
O8 O 0.4504(18) 0.7991(10) 0.6884(10) 0.073(5) Uani 1 1 d . . .
O9 O 0.4677(16) 0.6718(11) 0.6337(11) 0.075(5) Uani 1 1 d . . .
O10 O 0.879(2) 0.8437(11) 0.9803(11) 0.080(5) Uani 1 1 d . . .
O11 O 0.6866(16) 0.7673(11) 0.9115(18) 0.125(10) Uani 1 1 d . . .
O12 O 0.8142(19) 0.7060(11) 0.9742(11) 0.096(7) Uani 1 1 d . . .
O13 O 0.8269(12) 0.7726(9) 0.4714(9) 0.045(4) Uani 1 1 d . . .
O14 O 0.7242(18) 0.6877(12) 0.5267(10) 0.073(5) Uani 1 1 d . . .
O15 O 0.8206(16) 0.8323(11) 0.5919(10) 0.079(6) Uani 1 1 d . . .
O16 O 0.1282(15) 0.7340(10) 0.4408(9) 0.054(4) Uani 1 1 d . . .
O17 O 0.0382(14) 0.7985(11) 0.3546(8) 0.055(4) Uani 1 1 d . . .
O18 O 0.1392(14) 0.7104(10) 0.3167(10) 0.062(4) Uani 1 1 d . . .
O19 O 0.4241(16) 0.4429(9) 0.1307(9) 0.057(4) Uani 1 1 d . . .
H19 H 0.4414 0.4091 0.0949 0.085 Uiso 1 1 calc R . .
O20 O 0.9637(18) 0.8029(11) 0.1855(11) 0.080(5) Uani 1 1 d . . .
H20 H 0.9258 0.7699 0.1351 0.120 Uiso 1 1 calc R . .

loop_
_atom_site_aniso_label
_atom_site_aniso_U_11
_atom_site_aniso_U_22
_atom_site_aniso_U_33
_atom_site_aniso_U_23
_atom_site_aniso_U_13
_atom_site_aniso_U_12
C1 0.043(11) 0.024(10) 0.035(11) 0.018(9) 0.019(10) 0.004(9)
C2 0.034(10) 0.026(10) 0.030(11) -0.007(8) 0.016(9) 0.004(9)
C3 0.039(6) 0.034(6) 0.023(6) 0.009(5) 0.020(5) 0.021(5)
C4 0.045(11) 0.017(9) 0.023(10) 0.005(8) 0.025(9) 0.018(9)
C5 0.028(10) 0.047(12) 0.029(11) 0.011(10) 0.019(9) 0.015(10)
C6 0.025(10) 0.067(15) 0.022(10) 0.023(10) 0.011(9) 0.016(10)
C7 0.060(13) 0.029(11) 0.034(11) 0.011(9) 0.030(11) 0.019(10)
C8 0.041(12) 0.059(14) 0.028(11) 0.013(10) 0.025(10) 0.018(10)
C9 0.039(6) 0.034(6) 0.023(6) 0.009(5) 0.020(5) 0.021(5)
C10 0.028(10) 0.057(13) 0.009(9) 0.009(9) 0.012(8) 0.021(10)
C11 0.051(14) 0.075(17) 0.040(13) 0.032(13) 0.025(12) 0.029(13)
C12 0.031(11) 0.027(11) 0.024(10) 0.011(9) 0.011(9) -0.010(9)
C13 0.051(12) 0.025(10) 0.025(10) 0.002(8) 0.011(10) 0.006(9)
C14 0.035(10) 0.042(11) 0.028(10) 0.018(9) 0.014(9) 0.020(9)
C15 0.039(6) 0.034(6) 0.023(6) 0.009(5) 0.020(5) 0.021(5)
C16 0.033(10) 0.047(12) 0.010(9) 0.009(8) 0.013(8) 0.022(9)
C17 0.067(14) 0.033(11) 0.019(10) 0.009(9) 0.026(10) 0.021(10)
C18 0.024(10) 0.046(12) 0.028(11) 0.013(9) 0.014(9) 0.013(9)
C19 0.030(10) 0.045(12) 0.028(11) -0.001(9) 0.011(9) -0.009(9)
C20 0.031(10) 0.060(14) 0.019(10) 0.016(10) 0.011(9) 0.005(10)
C21 0.031(7) 0.050(9) 0.018(7) 0.011(6) 0.012(6) 0.020(7)
C22 0.072(14) 0.032(11) 0.038(12) 0.017(9) 0.044(11) 0.029(11)
C23 0.062(15) 0.084(18) 0.018(11) 0.020(12) 0.012(11) 0.049(15)
C24 0.071(15) 0.085(17) 0.060(15) 0.051(13) 0.060(13) 0.061(14)
C25 0.056(12) 0.012(9) 0.046(12) -0.003(8) 0.041(11) 0.002(9)
C26 0.030(10) 0.031(10) 0.040(11) 0.007(9) 0.026(9) 0.007(8)
C27 0.031(7) 0.050(9) 0.018(7) 0.011(6) 0.012(6) 0.020(7)
C28 0.015(8) 0.022(9) 0.018(9) -0.001(8) 0.008(7) 0.000(7)
C29 0.055(13) 0.015(10) 0.040(12) 0.018(9) 0.018(11) 0.002(10)
C30 0.072(15) 0.040(12) 0.023(11) 0.020(9) 0.033(11) 0.032(11)
C31 0.037(11) 0.024(10) 0.039(12) 0.011(9) 0.016(10) 0.001(9)
C32 0.028(10) 0.036(11) 0.029(11) 0.008(9) 0.015(9) 0.002(9)
C33 0.022(10) 0.052(13) 0.030(11) 0.016(10) 0.013(9) -0.003(9)
C34 0.028(10) 0.035(11) 0.031(11) 0.019(9) 0.012(9) 0.000(9)
C35 0.027(10) 0.023(10) 0.031(11) -0.001(9) 0.015(9) -0.001(8)
C36 0.038(11) 0.046(12) 0.040(12) 0.015(10) 0.029(10) 0.022(10)
C37 0.066(14) 0.037(12) 0.038(12) 0.006(10) 0.030(11) 0.029(11)
C38 0.085(19) 0.09(2) 0.060(18) -0.006(15) 0.045(16) -0.009(17)
Gd1 0.0271(5) 0.0241(5) 0.0184(5) 0.0046(4) 0.0152(4) 0.0048(4)
Gd2 0.0202(5) 0.0236(5) 0.0175(5) 0.0056(4) 0.0111(4) 0.0057(4)
N1 0.041(9) 0.043(9) 0.014(8) 0.003(7) 0.019(7) 0.011(8)
N2 0.026(7) 0.016(7) 0.019(8) 0.001(6) 0.012(6) 0.003(6)
N3 0.032(9) 0.024(8) 0.033(9) 0.008(7) 0.024(8) 0.002(7)
N4 0.041(9) 0.039(10) 0.037(10) 0.010(8) 0.030(8) 0.006(8)
N5 0.098(14) 0.015(8) 0.032(10) 0.005(7) 0.037(10) -0.004(9)
N6 0.039(9) 0.021(8) 0.014(7) 0.007(6) 0.013(7) 0.006(7)
N7 0.040(10) 0.060(12) 0.013(8) 0.013(8) 0.001(8) -0.001(9)
N8 0.022(7) 0.023(8) 0.033(9) 0.011(7) 0.007(7) 0.013(6)
N9 0.022(7) 0.023(8) 0.019(8) 0.001(6) 0.002(6) 0.008(6)
N10 0.037(9) 0.043(10) 0.026(9) 0.009(7) 0.019(8) 0.021(8)
N11 0.033(9) 0.039(9) 0.026(9) 0.007(8) 0.022(8) 0.016(8)
N12 0.024(8) 0.036(9) 0.039(9) 0.008(7) 0.021(7) 0.004(7)
N13 0.046(9) 0.030(9) 0.013(8) 0.012(7) 0.018(7) 0.010(8)
N14 0.030(5) 0.029(5) 0.020(5) 0.006(4) 0.017(4) 0.009(4)
N15 0.063(12) 0.055(12) 0.034(10) 0.037(9) 0.023(9) 0.042(11)
N16 0.017(7) 0.024(8) 0.022(8) 0.005(6) 0.005(6) 0.009(6)
N17 0.030(5) 0.029(5) 0.020(5) 0.006(4) 0.017(4) 0.009(4)
N18 0.049(10) 0.027(9) 0.016(8) 0.011(7) 0.003(8) -0.009(8)
N19 0.028(8) 0.027(8) 0.012(7) 0.002(6) 0.007(7) 0.008(7)
N20 0.030(5) 0.029(5) 0.020(5) 0.006(4) 0.017(4) 0.009(4)
N21 0.024(8) 0.046(10) 0.033(9) 0.014(8) 0.016(7) 0.019(7)
N22 0.039(9) 0.025(9) 0.048(11) 0.002(8) 0.025(9) -0.008(8)
N23 0.046(10) 0.020(9) 0.051(12) 0.020(9) 0.019(9) 0.018(8)
N24 0.035(11) 0.029(11) 0.087(15) 0.015(10) 0.022(11) 0.014(9)
N25 0.049(11) 0.076(15) 0.035(11) -0.006(10) 0.023(9) 0.035(11)
N26 0.010(8) 0.023(9) 0.066(14) 0.004(9) 0.011(9) -0.007(7)
O1 0.030(6) 0.030(7) 0.020(7) 0.001(6) 0.018(6) -0.003(6)
O2 0.026(6) 0.029(7) 0.027(7) -0.003(6) 0.014(6) -0.010(6)
O3 0.055(6) 0.063(7) 0.030(5) 0.008(5) 0.025(5) -0.010(5)
O4 0.031(7) 0.028(7) 0.033(8) 0.003(6) 0.021(6) 0.001(6)
O5 0.027(6) 0.038(8) 0.032(7) 0.018(6) 0.013(6) -0.004(6)
O6 0.055(6) 0.063(7) 0.030(5) 0.008(5) 0.025(5) -0.010(5)
O7 0.115(14) 0.053(10) 0.018(8) 0.007(7) 0.004(9) 0.003(10)
O8 0.121(15) 0.049(10) 0.053(10) 0.010(8) 0.048(11) 0.019(10)
O9 0.067(11) 0.062(11) 0.073(12) 0.014(9) -0.004(9) 0.025(9)
O10 0.116(15) 0.044(10) 0.067(12) 0.006(9) 0.036(11) 0.012(11)
O11 0.030(10) 0.061(12) 0.27(3) 0.040(15) 0.039(14) 0.022(9)
O12 0.114(16) 0.051(11) 0.077(13) 0.023(10) -0.013(12) 0.007(11)
O13 0.039(8) 0.042(8) 0.038(9) 0.013(7) 0.002(7) 0.000(7)
O14 0.104(14) 0.060(11) 0.059(11) 0.024(9) 0.043(10) 0.015(11)
O15 0.075(11) 0.093(13) 0.048(10) -0.013(10) -0.002(9) 0.054(10)
O16 0.075(11) 0.061(10) 0.035(9) 0.017(8) 0.024(8) 0.032(9)
O17 0.058(9) 0.084(12) 0.036(9) 0.025(8) 0.012(8) 0.044(9)
O18 0.064(10) 0.055(10) 0.069(11) 0.006(8) 0.041(9) 0.013(8)
O19 0.080(11) 0.040(9) 0.049(10) 0.017(7) 0.015(9) 0.028(8)
O20 0.081(13) 0.058(11) 0.087(13) 0.000(10) 0.044(11) 0.000(10)

loop_
_atom_type_symbol
_atom_type_description
_atom_type_scat_dispersion_real
_atom_type_scat_dispersion_imag
_atom_type_scat_source
C C 0.0033 0.0016 'International Tables Vol C Tables 4.2.6.8 and 6.1.1.4'
H H 0.0000 0.0000 'International Tables Vol C Tables 4.2.6.8 and 6.1.1.4'
N N 0.0061 0.0033 'International Tables Vol C Tables 4.2.6.8 and 6.1.1.4'
O O 0.0106 0.0060 'International Tables Vol C Tables 4.2.6.8 and 6.1.1.4'
Gd Gd -0.1653 3.9035 'International Tables Vol C Tables 4.2.6.8 and 6.1.1.4'

loop_
_geom_angle_atom_site_label_1
_geom_angle_atom_site_label_2
_geom_angle_atom_site_label_3
_geom_angle
_geom_angle_site_symmetry_1
_geom_angle_site_symmetry_3
_geom_angle_publ_flag
N1 C1 C2 114.8(15) . . ?
N1 C1 H19A 108.6 . . ?
C2 C1 H19A 108.6 . . ?
N1 C1 H19B 108.6 . . ?
C2 C1 H19B 108.6 . . ?
H19A C1 H19B 107.6 . . ?
N2 C2 C1 105.7(13) . . ?
N2 C2 H20A 110.6 . . ?
C1 C2 H20A 110.6 . . ?
N2 C2 H20B 110.6 . . ?
C1 C2 H20B 110.6 . . ?
H20A C2 H20B 108.7 . . ?
N2 C3 C4 120.5(17) . . ?
N2 C3 H21 119.7 . . ?
C4 C3 H21 119.7 . . ?
C5 C4 N3 108.4(15) . . ?
C5 C4 C3 132.6(18) . . ?
N3 C4 C3 118.9(16) . . ?
N4 C5 C4 108.0(17) . . ?
N4 C5 H23 126.0 . . ?
C4 C5 H23 126.0 . . ?
N3 C6 N4 114.1(17) . . ?
N3 C6 H24 123.0 . . ?
N4 C6 H24 123.0 . . ?
C8 C7 N1 113.0(14) . . ?
C8 C7 H25A 109.0 . . ?
N1 C7 H25A 109.0 . . ?
C8 C7 H25B 109.0 . . ?
N1 C7 H25B 109.0 . . ?
H25A C7 H25B 107.8 . . ?
C7 C8 N5 109.1(16) . . ?
C7 C8 H26A 109.9 . . ?
N5 C8 H26A 109.9 . . ?
C7 C8 H26B 109.9 . . ?
N5 C8 H26B 109.9 . . ?
H26A C8 H26B 108.3 . . ?
N5 C9 C10 114.9(16) . . ?
N5 C9 H27 122.5 . . ?
C10 C9 H27 122.5 . . ?
C11 C10 N6 107.0(16) . . ?
C11 C10 C9 131.0(18) . . ?
N6 C10 C9 121.4(15) . . ?
C10 C11 N7 109.1(18) . . ?
C10 C11 H29 125.4 . . ?
N7 C11 H29 125.4 . . ?
N6 C12 N7 113.8(18) . . ?
N6 C12 H30 123.1 . . ?
N7 C12 H30 123.1 . . ?
N1 C13 C14 115.5(15) . . ?
N1 C13 H31A 108.4 . . ?
C14 C13 H31A 108.4 . . ?
N1 C13 H31B 108.4 . . ?
C14 C13 H31B 108.4 . . ?
H31A C13 H31B 107.5 . . ?
N8 C14 C13 107.4(14) . . ?
N8 C14 H32A 110.2 . . ?
C13 C14 H32A 110.2 . . ?
N8 C14 H32B 110.2 . . ?
C13 C14 H32B 110.2 . . ?
H32A C14 H32B 108.5 . . ?
N8 C15 C16 118.8(17) . . ?
N8 C15 H33 120.6 . . ?
C16 C15 H33 120.6 . . ?
C17 C16 N9 108.2(16) . . ?
C17 C16 C15 135.0(17) . . ?
N9 C16 C15 116.8(14) . . ?
N10 C17 C16 106.0(15) . . ?
N10 C17 H35 127.0 . . ?
C16 C17 H35 127.0 . . ?
N9 C18 N10 109.8(17) . . ?
N9 C18 H36 125.1 . . ?
N10 C18 H36 125.1 . . ?
N12 C19 C20 112.5(14) . . ?
N12 C19 H7A 109.1 . . ?
C20 C19 H7A 109.1 . . ?
N12 C19 H7B 109.1 . . ?
C20 C19 H7B 109.1 . . ?
H7A C19 H7B 107.8 . . ?
N13 C20 C19 108.0(14) . . ?
N13 C20 H8A 110.1 . . ?
C19 C20 H8A 110.1 . . ?
N13 C20 H8B 110.1 . . ?
C19 C20 H8B 110.1 . . ?
H8A C20 H8B 108.4 . . ?
N13 C21 C22 120.4(18) . . ?
N13 C21 H9 119.8 . . ?
C22 C21 H9 119.8 . . ?
C23 C22 N14 108.2(18) . . ?
C23 C22 C21 135(2) . . ?
N14 C22 C21 116.9(17) . . ?
N15 C23 C22 109.6(19) . . ?
N15 C23 H11 125.2 . . ?
C22 C23 H11 125.2 . . ?
N14 C24 N15 117(2) . . ?
N14 C24 H12 121.6 . . ?
N15 C24 H12 121.6 . . ?
C26 C25 N12 111.9(13) . . ?
C26 C25 H1A 109.2 . . ?
N12 C25 H1A 109.2 . . ?
C26 C25 H1B 109.2 . . ?
N12 C25 H1B 109.2 . . ?
H1A C25 H1B 107.9 . . ?
N16 C26 C25 109.1(14) . . ?
N16 C26 H2A 109.9 . . ?
C25 C26 H2A 109.9 . . ?
N16 C26 H2B 109.9 . . ?
C25 C26 H2B 109.9 . . ?
H2A C26 H2B 108.3 . . ?
N16 C27 C28 120.0(15) . . ?
N16 C27 H3 120.0 . . ?
C28 C27 H3 120.0 . . ?
C29 C28 N17 108.8(15) . . ?
C29 C28 C27 132.4(16) . . ?
N17 C28 C27 118.8(14) . . ?
N18 C29 C28 106.9(18) . . ?
N18 C29 H5 126.6 . . ?
C28 C29 H5 126.6 . . ?
N18 C30 N17 108.2(16) . . ?
N18 C30 H6 125.9 . . ?
N17 C30 H6 125.9 . . ?
N12 C31 C32 114.5(14) . . ?
N12 C31 H13A 108.6 . . ?
C32 C31 H13A 108.6 . . ?
N12 C31 H13B 108.6 . . ?
C32 C31 H13B 108.6 . . ?
H13A C31 H13B 107.6 . . ?
N19 C32 C31 108.8(15) . . ?
N19 C32 H14A 109.9 . . ?
C31 C32 H14A 109.9 . . ?
N19 C32 H14B 109.9 . . ?
C31 C32 H14B 109.9 . . ?
H14A C32 H14B 108.3 . . ?
N19 C33 C34 118.2(17) . . ?
N19 C33 H15 120.9 . . ?
C34 C33 H15 120.9 . . ?
N20 C34 C35 108.5(17) . . ?
N20 C34 C33 119.3(16) . . ?
C35 C34 C33 132.1(18) . . ?
N21 C35 C34 106.5(17) . . ?
N21 C35 H17 126.7 . . ?
C34 C35 H17 126.7 . . ?
N21 C36 N20 110.9(17) . . ?
N21 C36 H18A 124.5 . . ?
N20 C36 H18A 124.5 . . ?
O19 C37 H37A 109.5 . . ?
O19 C37 H37B 109.5 . . ?
H37A C37 H37B 109.5 . . ?
O19 C37 H37C 109.5 . . ?
H37A C37 H37C 109.5 . . ?
H37B C37 H37C 109.5 . . ?
O20 C38 H38A 109.5 . . ?
O20 C38 H38B 109.5 . . ?
H38A C38 H38B 109.5 . . ?
O20 C38 H38C 109.5 . . ?
H38A C38 H38C 109.5 . . ?
H38B C38 H38C 109.5 . . ?
O2 Gd1 O1 53.1(3) . . ?
O2 Gd1 N5 84.2(4) . . ?
O1 Gd1 N5 77.9(5) . . ?
O2 Gd1 N8 143.3(4) . . ?
O1 Gd1 N8 147.9(4) . . ?
N5 Gd1 N8 77.9(5) . . ?
O2 Gd1 N9 144.3(4) . . ?
O1 Gd1 N9 119.5(4) . . ?
N5 Gd1 N9 130.9(5) . . ?
N8 Gd1 N9 64.6(4) . . ?
O2 Gd1 N2 76.1(4) . . ?
O1 Gd1 N2 121.1(4) . . ?
N5 Gd1 N2 128.8(5) . . ?
N8 Gd1 N2 90.7(4) . . ?
N9 Gd1 N2 83.8(4) . . ?
O2 Gd1 N6 119.8(4) . . ?
O1 Gd1 N6 70.0(4) . . ?
N5 Gd1 N6 65.0(5) . . ?
N8 Gd1 N6 80.8(4) . . ?
N9 Gd1 N6 78.2(4) . . ?
N2 Gd1 N6 161.9(4) . . ?
O2 Gd1 N3 73.3(4) . . ?
O1 Gd1 N3 72.8(4) . . ?
N5 Gd1 N3 150.1(5) . . ?
N8 Gd1 N3 131.6(4) . . ?
N9 Gd1 N3 71.5(4) . . ?
N2 Gd1 N3 64.8(4) . . ?
N6 Gd1 N3 109.5(4) . . ?
O2 Gd1 N1 77.9(4) . . ?
O1 Gd1 N1 120.5(4) . . ?
N5 Gd1 N1 64.1(5) . . ?
N8 Gd1 N1 65.5(4) . . ?
N9 Gd1 N1 120.1(4) . . ?
N2 Gd1 N1 65.8(4) . . ?
N6 Gd1 N1 123.2(4) . . ?
N3 Gd1 N1 127.1(4) . . ?
O2 Gd1 N11 26.7(4) . . ?
O1 Gd1 N11 26.6(4) . . ?
N5 Gd1 N11 82.4(4) . . ?
N8 Gd1 N11 159.6(4) . . ?
N9 Gd1 N11 134.7(4) . . ?
N2 Gd1 N11 97.6(4) . . ?
N6 Gd1 N11 95.7(4) . . ?
N3 Gd1 N11 68.6(4) . . ?
N1 Gd1 N11 101.0(4) . . ?
O5 Gd2 O4 51.6(4) . . ?
O5 Gd2 N14 74.2(4) . . ?
O4 Gd2 N14 72.7(4) . . ?
O5 Gd2 N13 79.3(4) . . ?
O4 Gd2 N13 122.6(4) . . ?
N14 Gd2 N13 66.1(5) . . ?
O5 Gd2 N16 83.8(4) . . ?
O4 Gd2 N16 76.7(4) . . ?
N14 Gd2 N16 149.2(4) . . ?
N13 Gd2 N16 131.0(4) . . ?
O5 Gd2 N19 143.6(4) . . ?
O4 Gd2 N19 147.3(4) . . ?
N14 Gd2 N19 132.2(4) . . ?
N13 Gd2 N19 89.6(4) . . ?
N16 Gd2 N19 77.6(4) . . ?
O5 Gd2 N17 120.2(4) . . ?
O4 Gd2 N17 71.1(4) . . ?
N14 Gd2 N17 106.9(5) . . ?
N13 Gd2 N17 157.9(4) . . ?
N16 Gd2 N17 65.9(4) . . ?
N19 Gd2 N17 80.1(4) . . ?
O5 Gd2 N20 145.3(4) . . ?
O4 Gd2 N20 119.5(4) . . ?
N14 Gd2 N20 71.3(4) . . ?
N13 Gd2 N20 83.0(4) . . ?
N16 Gd2 N20 129.5(4) . . ?
N19 Gd2 N20 65.0(4) . . ?
N17 Gd2 N20 74.9(4) . . ?
O5 Gd2 N12 78.3(4) . . ?
O4 Gd2 N12 119.0(4) . . ?
N14 Gd2 N12 129.4(5) . . ?
N13 Gd2 N12 67.6(5) . . ?
N16 Gd2 N12 64.1(4) . . ?
N19 Gd2 N12 65.4(4) . . ?
N17 Gd2 N12 123.6(5) . . ?
N20 Gd2 N12 121.5(4) . . ?
O5 Gd2 N22 26.1(4) . . ?
O4 Gd2 N22 25.7(4) . . ?
N14 Gd2 N22 69.0(4) . . ?
N13 Gd2 N22 100.1(4) . . ?
N16 Gd2 N22 81.8(5) . . ?
N19 Gd2 N22 158.7(5) . . ?
N17 Gd2 N22 96.3(4) . . ?
N20 Gd2 N22 134.6(5) . . ?
N12 Gd2 N22 100.8(4) . . ?
C1 N1 C13 109.1(14) . . ?
C1 N1 C7 112.3(13) . . ?
C13 N1 C7 109.7(14) . . ?
C1 N1 Gd1 108.9(11) . . ?
C13 N1 Gd1 111.2(9) . . ?
C7 N1 Gd1 105.5(10) . . ?
C3 N2 C2 121.4(15) . . ?
C3 N2 Gd1 119.4(11) . . ?
C2 N2 Gd1 118.6(10) . . ?
C6 N3 C4 104.3(15) . . ?
C6 N3 Gd1 139.7(12) . . ?
C4 N3 Gd1 115.6(10) . . ?
C5 N4 C6 105.2(16) . . ?
C5 N4 H15A 127.4 . . ?
C6 N4 H15A 127.4 . . ?
C9 N5 C8 113.5(17) . . ?
C9 N5 Gd1 122.7(11) . . ?
C8 N5 Gd1 123.8(13) . . ?
C12 N6 C10 105.4(15) . . ?
C12 N6 Gd1 140.2(12) . . ?
C10 N6 Gd1 113.9(10) . . ?
C12 N7 C11 104.7(17) . . ?
C12 N7 H18 127.6 . . ?
C11 N7 H18 127.6 . . ?
C15 N8 C14 119.3(16) . . ?
C15 N8 Gd1 122.5(12) . . ?
C14 N8 Gd1 118.1(10) . . ?
C18 N9 C16 106.2(14) . . ?
C18 N9 Gd1 136.4(12) . . ?
C16 N9 Gd1 117.2(10) . . ?
C18 N10 C17 109.7(15) . . ?
C18 N10 H39 125.2 . . ?
C17 N10 H39 125.2 . . ?
O3 N11 O1 120.8(14) . . ?
O3 N11 O2 121.2(14) . . ?
O1 N11 O2 118.0(13) . . ?
O3 N11 Gd1 172.3(12) . . ?
O1 N11 Gd1 59.4(7) . . ?
O2 N11 Gd1 59.3(7) . . ?
C31 N12 C25 111.1(15) . . ?
C31 N12 C19 110.1(13) . . ?
C25 N12 C19 109.4(13) . . ?
C31 N12 Gd2 113.5(10) . . ?
C25 N12 Gd2 105.3(9) . . ?
C19 N12 Gd2 107.4(11) . . ?
C21 N13 C20 121.9(16) . . ?
C21 N13 Gd2 119.1(12) . . ?
C20 N13 Gd2 118.8(11) . . ?
C24 N14 C22 101.8(16) . . ?
C24 N14 Gd2 140.6(14) . . ?
C22 N14 Gd2 116.7(11) . . ?
C24 N15 C23 103.4(18) . . ?
C24 N15 H7 128.3 . . ?
C23 N15 H7 128.3 . . ?
C27 N16 C26 118.5(14) . . ?
C27 N16 Gd2 119.2(11) . . ?
C26 N16 Gd2 122.2(10) . . ?
C30 N17 C28 106.3(14) . . ?
C30 N17 Gd2 137.6(13) . . ?
C28 N17 Gd2 115.4(10) . . ?
C29 N18 C30 109.7(16) . . ?
C29 N18 H4 125.1 . . ?
C30 N18 H4 125.1 . . ?
C33 N19 C32 120.9(16) . . ?
C33 N19 Gd2 121.1(13) . . ?
C32 N19 Gd2 118.0(10) . . ?
C36 N20 C34 104.7(14) . . ?
C36 N20 Gd2 138.9(12) . . ?
C34 N20 Gd2 116.4(12) . . ?
C36 N21 C35 109.3(15) . . ?
C36 N21 H10 125.4 . . ?
C35 N21 H10 125.4 . . ?
O6 N22 O4 121.8(14) . . ?
O6 N22 O5 119.8(15) . . ?
O4 N22 O5 118.3(15) . . ?
O6 N22 Gd2 172.6(14) . . ?
O4 N22 Gd2 59.8(8) . . ?
O5 N22 Gd2 59.3(8) . . ?
O7 N23 O8 120.0(17) . . ?
O7 N23 O9 117.7(18) . . ?
O8 N23 O9 122.3(19) . . ?
O10 N24 O11 119(2) . . ?
O10 N24 O12 122(2) . . ?
O11 N24 O12 117(2) . . ?
O13 N25 O15 120(2) . . ?
O13 N25 O14 118.6(16) . . ?
O15 N25 O14 121(2) . . ?
O16 N26 O17 121.9(17) . . ?
O16 N26 O18 121.2(17) . . ?
O17 N26 O18 116.8(19) . . ?
N11 O1 Gd1 94.0(8) . . ?
N11 O2 Gd1 94.0(8) . . ?
N22 O4 Gd2 94.4(9) . . ?
N22 O5 Gd2 94.6(10) . . ?
C37 O19 H19 109.5 . . ?
C38 O20 H20 109.5 . . ?

loop_
_geom_bond_atom_site_label_1
_geom_bond_atom_site_label_2
_geom_bond_distance
_geom_bond_site_symmetry_2
_geom_bond_publ_flag
C1 N1 1.45(2) . ?
C1 C2 1.51(2) . ?
C1 H19A 0.9900 . ?
C1 H19B 0.9900 . ?
C2 N2 1.47(2) . ?
C2 H20A 0.9900 . ?
C2 H20B 0.9900 . ?
C3 N2 1.27(2) . ?
C3 C4 1.41(2) . ?
C3 H21 0.9500 . ?
C4 C5 1.35(2) . ?
C4 N3 1.38(2) . ?
C5 N4 1.34(2) . ?
C5 H23 0.9500 . ?
C6 N3 1.28(2) . ?
C6 N4 1.34(2) . ?
C6 H24 0.9500 . ?
C7 C8 1.48(2) . ?
C7 N1 1.50(2) . ?
C7 H25A 0.9900 . ?
C7 H25B 0.9900 . ?
C8 N5 1.51(2) . ?
C8 H26A 0.9900 . ?
C8 H26B 0.9900 . ?
C9 N5 1.31(2) . ?
C9 C10 1.41(2) . ?
C9 H27 0.9500 . ?
C10 C11 1.34(3) . ?
C10 N6 1.39(2) . ?
C11 N7 1.37(3) . ?
C11 H29 0.9500 . ?
C12 N6 1.31(2) . ?
C12 N7 1.31(2) . ?
C12 H30 0.9500 . ?
C13 N1 1.50(2) . ?
C13 C14 1.51(2) . ?
C13 H31A 0.9900 . ?
C13 H31B 0.9900 . ?
C14 N8 1.46(2) . ?
C14 H32A 0.9900 . ?
C14 H32B 0.9900 . ?
C15 N8 1.27(2) . ?
C15 C16 1.42(2) . ?
C15 H33 0.9500 . ?
C16 C17 1.38(2) . ?
C16 N9 1.39(2) . ?
C17 N10 1.34(2) . ?
C17 H35 0.9500 . ?
C18 N9 1.33(2) . ?
C18 N10 1.34(2) . ?
C18 H36 0.9500 . ?
C19 N12 1.49(2) . ?
C19 C20 1.52(2) . ?
C19 H7A 0.9900 . ?
C19 H7B 0.9900 . ?
C20 N13 1.43(2) . ?
C20 H8A 0.9900 . ?
C20 H8B 0.9900 . ?
C21 N13 1.29(2) . ?
C21 C22 1.42(3) . ?
C21 H9 0.9500 . ?
C22 C23 1.34(3) . ?
C22 N14 1.40(2) . ?
C23 N15 1.33(3) . ?
C23 H11 0.9500 . ?
C24 N14 1.29(2) . ?
C24 N15 1.33(2) . ?
C24 H12 0.9500 . ?
C25 C26 1.49(2) . ?
C25 N12 1.49(2) . ?
C25 H1A 0.9900 . ?
C25 H1B 0.9900 . ?
C26 N16 1.46(2) . ?
C26 H2A 0.9900 . ?
C26 H2B 0.9900 . ?
C27 N16 1.26(2) . ?
C27 C28 1.44(2) . ?
C27 H3 0.9500 . ?
C28 C29 1.34(2) . ?
C28 N17 1.37(2) . ?
C29 N18 1.33(2) . ?
C29 H5 0.9500 . ?
C30 N18 1.33(2) . ?
C30 N17 1.34(2) . ?
C30 H6 0.9500 . ?
C31 N12 1.49(2) . ?
C31 C32 1.53(2) . ?
C31 H13A 0.9900 . ?
C31 H13B 0.9900 . ?
C32 N19 1.41(2) . ?
C32 H14A 0.9900 . ?
C32 H14B 0.9900 . ?
C33 N19 1.28(2) . ?
C33 C34 1.44(3) . ?
C33 H15 0.9500 . ?
C34 N20 1.36(2) . ?
C34 C35 1.37(2) . ?
C35 N21 1.31(2) . ?
C35 H17 0.9500 . ?
C36 N21 1.31(2) . ?
C36 N20 1.33(2) . ?
C36 H18A 0.9500 . ?
C37 O19 1.43(2) . ?
C37 H37A 0.9800 . ?
C37 H37B 0.9800 . ?
C37 H37C 0.9800 . ?
C38 O20 1.40(3) . ?
C38 H38A 0.9800 . ?
C38 H38B 0.9800 . ?
C38 H38C 0.9800 . ?
Gd1 O2 2.441(11) . ?
Gd1 O1 2.443(10) . ?
Gd1 N5 2.471(19) . ?
Gd1 N8 2.472(14) . ?
Gd1 N9 2.517(13) . ?
Gd1 N2 2.530(13) . ?
Gd1 N6 2.535(14) . ?
Gd1 N3 2.551(15) . ?
Gd1 N1 2.709(15) . ?
Gd1 N11 2.832(14) . ?
Gd2 O5 2.461(12) . ?
Gd2 O4 2.474(11) . ?
Gd2 N14 2.490(15) . ?
Gd2 N13 2.490(15) . ?
Gd2 N16 2.504(12) . ?
Gd2 N19 2.511(14) . ?
Gd2 N17 2.516(13) . ?
Gd2 N20 2.544(13) . ?
Gd2 N12 2.652(15) . ?
Gd2 N22 2.853(16) . ?
N4 H15A 0.8800 . ?
N7 H18 0.8800 . ?
N10 H39 0.8800 . ?
N11 O3 1.240(18) . ?
N11 O1 1.272(17) . ?
N11 O2 1.274(17) . ?
N15 H7 0.8800 . ?
N18 H4 0.8800 . ?
N21 H10 0.8800 . ?
N22 O6 1.232(19) . ?
N22 O4 1.243(18) . ?
N22 O5 1.260(17) . ?
N23 O7 1.21(2) . ?
N23 O8 1.21(2) . ?
N23 O9 1.245(19) . ?
N24 O10 1.16(2) . ?
N24 O11 1.19(2) . ?
N24 O12 1.27(2) . ?
N25 O13 1.24(2) . ?
N25 O15 1.252(19) . ?
N25 O14 1.26(2) . ?
N26 O16 1.23(2) . ?
N26 O17 1.234(19) . ?
N26 O18 1.27(2) . ?
O19 H19 0.8400 . ?
O20 H20 0.8400 . ?
